data_7044989
loop_
_publ_author_name
'Lambic, Nikola S.'
'Sommer, Roger D.'
'Ison, Elon A.'

_publ_section_title
;
 High-valent nitridorhenium(v) complexes containing PNP ligands:
 implications of ligand flexibility.
;
_journal_issue 3
_journal_name_full 'Dalton transactions (Cambridge, England : 2003)'
_journal_page_first 758
_journal_page_last 768
_journal_paper_doi 10.1039/c7dt03615a
_journal_volume 47
_journal_year 2018
_chemical_formula_moiety 'C36 H52 N3 P2 Re'
_chemical_formula_sum 'C36 H52 N3 P2 Re'
_chemical_formula_weight 774.94
_space_group_crystal_system orthorhombic
_space_group_IT_number 61
_space_group_name_Hall '-P 2ac 2ab'
_space_group_name_H-M_alt 'P b c a'
_symmetry_space_group_name_Hall '-P 2ac 2ab'
_symmetry_space_group_name_H-M 'P b c a'
_atom_sites_solution_hydrogens geom
_audit_creation_date 2016-08-06
_audit_creation_method
;
Olex2 1.2
(compiled 2016.02.19 svn.r3266 for OlexSys, GUI svn.r5155)
;
_audit_update_record
;
2017-05-03 deposited with the CCDC.
2017-12-08 downloaded from the CCDC.
;
_cell_angle_alpha 90
_cell_angle_beta 90
_cell_angle_gamma 90
_cell_formula_units_Z 8
_cell_length_a 13.7663(5)
_cell_length_b 14.1650(4)
_cell_length_c 35.8694(12)
_cell_measurement_reflns_used 7832
_cell_measurement_temperature 101(2)
_cell_measurement_theta_max 28.71
_cell_measurement_theta_min 2.27
_cell_volume 6994.5(4)
_computing_cell_refinement 'SAINT v8.34A (Bruker, 2013)'
_computing_data_reduction 'SAINT v8.34A (Bruker, 2013)'
_computing_molecular_graphics 'Olex2 (Dolomanov et al., 2009)'
_computing_publication_material 'Olex2 (Dolomanov et al., 2009)'
_computing_structure_refinement 'ShelXL (Sheldrick, 2015)'
_diffrn_ambient_temperature 101.6
_diffrn_detector_area_resol_mean 8
_diffrn_measured_fraction_theta_full 0.998
_diffrn_measured_fraction_theta_max 0.998
_diffrn_measurement_device_type 'Bruker SMART APEX CCD area detector'
_diffrn_measurement_method '\w and \f scans'
_diffrn_radiation_monochromator graphite
_diffrn_radiation_type MoK\a
_diffrn_radiation_wavelength 0.71073
_diffrn_reflns_av_R_equivalents 0.0479
_diffrn_reflns_av_unetI/netI 0.0404
_diffrn_reflns_Laue_measured_fraction_full 0.998
_diffrn_reflns_Laue_measured_fraction_max 0.998
_diffrn_reflns_limit_h_max 18
_diffrn_reflns_limit_h_min -17
_diffrn_reflns_limit_k_max 9
_diffrn_reflns_limit_k_min -19
_diffrn_reflns_limit_l_max 48
_diffrn_reflns_limit_l_min -29
_diffrn_reflns_number 37210
_diffrn_reflns_point_group_measured_fraction_full 0.998
_diffrn_reflns_point_group_measured_fraction_max 0.998
_diffrn_reflns_theta_full 25.242
_diffrn_reflns_theta_max 28.772
_diffrn_reflns_theta_min 2.140
_diffrn_source 'sealed tube'
_diffrn_standards_number 0
_exptl_absorpt_coefficient_mu 3.594
_exptl_absorpt_correction_T_max 0.7201
_exptl_absorpt_correction_T_min 0.6060
_exptl_absorpt_correction_type numerical
_exptl_absorpt_process_details
;
SADABS-2014/5 (Bruker,2014/5) was used for absorption correction.
wR2(int) was 0.0499 before and 0.0468 after correction.
The Ratio of minimum to maximum transmission is 0.8415.
The \l/2 correction factor is 0.00150.
;
_exptl_crystal_colour 'clear orange'
_exptl_crystal_colour_lustre clear
_exptl_crystal_colour_primary orange
_exptl_crystal_density_diffrn 1.472
_exptl_crystal_description block
_exptl_crystal_F_000 3152
_exptl_crystal_size_max 0.208
_exptl_crystal_size_mid 0.18
_exptl_crystal_size_min 0.16
_refine_diff_density_max 1.409
_refine_diff_density_min -2.690
_refine_diff_density_rms 0.124
_refine_ls_extinction_method none
_refine_ls_goodness_of_fit_ref 1.114
_refine_ls_hydrogen_treatment constr
_refine_ls_matrix_type full
_refine_ls_number_parameters 392
_refine_ls_number_reflns 9080
_refine_ls_number_restraints 0
_refine_ls_restrained_S_all 1.114
_refine_ls_R_factor_all 0.0508
_refine_ls_R_factor_gt 0.0372
_refine_ls_shift/su_max 0.003
_refine_ls_shift/su_mean 0.000
_refine_ls_structure_factor_coef Fsqd
_refine_ls_weighting_details 'w=1/[\s^2^(Fo^2^)+(0.0120P)^2^+17.4734P] where P=(Fo^2^+2Fc^2^)/3'
_refine_ls_weighting_scheme calc
_refine_ls_wR_factor_gt 0.0648
_refine_ls_wR_factor_ref 0.0686
_reflns_Friedel_coverage 0.000
_reflns_number_gt 7396
_reflns_number_total 9080
_reflns_threshold_expression 'I > 2\s(I)'
_cod_data_source_file c7dt03615a3.cif
_cod_data_source_block rds539_0m
_cod_depositor_comments 'Adding full bibliography for 7044989--7044991.cif.'
_cod_database_code 7044989
_publcif_datablock.id {a23fdc6c-1130-47ef-9784-b6f24de40edc}

_shelx_space_group_comment
;
The symmetry employed for this shelxl refinement is uniquely defined
by the following loop, which should always be used as a source of
symmetry information in preference to the above space-group names.
They are only intended as comments.
;
_olex2_refinement_description
;
1. Fixed Uiso
 At 1.2 times of:
  All C(H) groups
 At 1.5 times of:
  All C(H,H,H) groups
2.a Ternary CH refined with riding coordinates:
 C1(H1), C4(H4), C21(H21), C24(H24)
2.b Aromatic/amide H refined with riding coordinates:
 C9(H9), C10(H10), C13(H13), C15(H15), C16(H16), C19(H19), C31(H31), C32(H32),
 C33(H33)
2.c Idealised Me refined as rotating group:
 C2(H2A,H2B,H2C), C3(H3A,H3B,H3C), C5(H5A,H5B,H5C), C6(H6A,H6B,H6C), C12(H12A,
 H12B,H12C), C18(H18A,H18B,H18C), C22(H22A,H22B,H22C), C23(H23A,H23B,H23C),
 C25(H25A,H25B,H25C), C26(H26A,H26B,H26C), C30(H30A,H30B,H30C), C35(H35A,H35B,
 H35C), C36(H36A,H36B,H36C)
;
_shelx_shelxl_version_number 2014/7
_olex2_submission_special_instructions 'No special instructions were received'

loop_
_space_group_symop_operation_xyz
'x, y, z'
'x+1/2, -y+1/2, -z'
'-x, y+1/2, -z+1/2'
'-x+1/2, -y, z+1/2'
'-x, -y, -z'
'-x-1/2, y-1/2, z'
'x, -y-1/2, z-1/2'
'x-1/2, y, -z-1/2'

loop_
_atom_site_label
_atom_site_type_symbol
_atom_site_fract_x
_atom_site_fract_y
_atom_site_fract_z
_atom_site_U_iso_or_equiv
_atom_site_adp_type
_atom_site_occupancy
_atom_site_site_symmetry_order
_atom_site_calc_flag
_atom_site_refinement_flags_posn
Re1 Re 1.04752(2) 0.47738(2) 0.14906(2) 0.01329(4) Uani 1 1 d .
P1 P 1.03226(7) 0.62594(6) 0.11672(3) 0.01392(18) Uani 1 1 d .
P2 P 1.05326(7) 0.30639(6) 0.15134(3) 0.01488(17) Uani 1 1 d .
N1 N 1.0007(2) 0.4382(2) 0.08983(8) 0.0143(6) Uani 1 1 d .
N2 N 1.0688(2) 0.5134(2) 0.19313(9) 0.0223(7) Uani 1 1 d .
N3 N 0.8154(2) 0.4806(2) 0.15988(8) 0.0175(6) Uani 1 1 d .
C1 C 1.1353(3) 0.6768(2) 0.08972(11) 0.0180(7) Uani 1 1 d .
H1 H 1.1942 0.6741 0.1060 0.022 Uiso 1 1 calc R
C2 C 1.1211(3) 0.7795(3) 0.07798(11) 0.0243(9) Uani 1 1 d .
H2A H 1.1781 0.8008 0.0639 0.036 Uiso 1 1 calc GR
H2B H 1.1132 0.8190 0.1002 0.036 Uiso 1 1 calc GR
H2C H 1.0631 0.7847 0.0623 0.036 Uiso 1 1 calc GR
C3 C 1.1555(3) 0.6159(3) 0.05550(11) 0.0218(8) Uani 1 1 d .
H3A H 1.1041 0.6257 0.0370 0.033 Uiso 1 1 calc GR
H3B H 1.1571 0.5493 0.0628 0.033 Uiso 1 1 calc GR
H3C H 1.2183 0.6337 0.0447 0.033 Uiso 1 1 calc GR
C4 C 0.9886(3) 0.7248(2) 0.14533(11) 0.0180(7) Uani 1 1 d .
H4 H 0.9780 0.7801 0.1285 0.022 Uiso 1 1 calc R
C5 C 0.8934(3) 0.7044(3) 0.16541(13) 0.0261(9) Uani 1 1 d .
H5A H 0.9046 0.6578 0.1851 0.039 Uiso 1 1 calc GR
H5B H 0.8459 0.6795 0.1476 0.039 Uiso 1 1 calc GR
H5C H 0.8684 0.7629 0.1764 0.039 Uiso 1 1 calc GR
C6 C 1.0669(3) 0.7513(3) 0.17344(11) 0.0215(8) Uani 1 1 d .
H6A H 1.0423 0.8009 0.1900 0.032 Uiso 1 1 calc GR
H6B H 1.1244 0.7744 0.1602 0.032 Uiso 1 1 calc GR
H6C H 1.0843 0.6956 0.1882 0.032 Uiso 1 1 calc GR
C7 C 0.9425(3) 0.5970(2) 0.08189(10) 0.0149(7) Uani 1 1 d .
C8 C 0.9419(3) 0.5009(2) 0.07019(10) 0.0146(7) Uani 1 1 d .
C9 C 0.8758(3) 0.4775(3) 0.04173(10) 0.0191(7) Uani 1 1 d .
H9 H 0.8745 0.4149 0.0322 0.023 Uiso 1 1 calc R
C10 C 0.8123(3) 0.5446(3) 0.02739(11) 0.0204(8) Uani 1 1 d .
H10 H 0.7690 0.5264 0.0081 0.024 Uiso 1 1 calc R
C11 C 0.8096(3) 0.6371(3) 0.04012(11) 0.0211(8) Uani 1 1 d .
C12 C 0.7364(3) 0.7071(3) 0.02559(13) 0.0315(10) Uani 1 1 d .
H12A H 0.7454 0.7152 -0.0013 0.047 Uiso 1 1 calc GR
H12B H 0.7457 0.7679 0.0381 0.047 Uiso 1 1 calc GR
H12C H 0.6707 0.6838 0.0305 0.047 Uiso 1 1 calc GR
C13 C 0.8770(3) 0.6623(3) 0.06711(10) 0.0188(8) Uani 1 1 d .
H13 H 0.8786 0.7256 0.0758 0.023 Uiso 1 1 calc R
C14 C 1.0247(3) 0.3489(2) 0.07638(10) 0.0162(7) Uani 1 1 d .
C15 C 1.0305(3) 0.3255(3) 0.03837(10) 0.0188(8) Uani 1 1 d .
H15 H 1.0213 0.3734 0.0202 0.023 Uiso 1 1 calc R
C16 C 1.0493(3) 0.2340(3) 0.02689(11) 0.0224(8) Uani 1 1 d .
H16 H 1.0508 0.2206 0.0009 0.027 Uiso 1 1 calc R
C17 C 1.0663(3) 0.1608(3) 0.05202(12) 0.0228(8) Uani 1 1 d .
C18 C 1.0796(3) 0.0598(3) 0.03934(13) 0.0308(10) Uani 1 1 d .
H18A H 1.1167 0.0249 0.0581 0.046 Uiso 1 1 calc GR
H18B H 1.1149 0.0590 0.0156 0.046 Uiso 1 1 calc GR
H18C H 1.0158 0.0302 0.0360 0.046 Uiso 1 1 calc GR
C19 C 1.0683(3) 0.1846(2) 0.08936(11) 0.0182(8) Uani 1 1 d .
H19 H 1.0826 0.1367 0.1071 0.022 Uiso 1 1 calc R
C20 C 1.0501(3) 0.2766(2) 0.10212(10) 0.0159(7) Uani 1 1 d .
C21 C 0.9556(3) 0.2345(2) 0.17227(12) 0.0245(8) Uani 1 1 d .
H21 H 0.9787 0.1675 0.1724 0.029 Uiso 1 1 calc R
C22 C 0.9368(4) 0.2622(3) 0.21275(13) 0.0357(11) Uani 1 1 d .
H22A H 0.9240 0.3301 0.2142 0.054 Uiso 1 1 calc GR
H22B H 0.9940 0.2469 0.2279 0.054 Uiso 1 1 calc GR
H22C H 0.8805 0.2273 0.2222 0.054 Uiso 1 1 calc GR
C23 C 0.8622(3) 0.2370(3) 0.14966(15) 0.0323(10) Uani 1 1 d .
H23A H 0.8151 0.1930 0.1605 0.048 Uiso 1 1 calc GR
H23B H 0.8760 0.2184 0.1239 0.048 Uiso 1 1 calc GR
H23C H 0.8353 0.3010 0.1500 0.048 Uiso 1 1 calc GR
C24 C 1.1675(3) 0.2592(3) 0.17191(11) 0.0200(8) Uani 1 1 d .
H24 H 1.2203 0.2723 0.1535 0.024 Uiso 1 1 calc R
C25 C 1.1699(3) 0.1522(3) 0.17956(12) 0.0243(9) Uani 1 1 d .
H25A H 1.2351 0.1338 0.1877 0.036 Uiso 1 1 calc GR
H25B H 1.1532 0.1179 0.1567 0.036 Uiso 1 1 calc GR
H25C H 1.1227 0.1367 0.1991 0.036 Uiso 1 1 calc GR
C26 C 1.1949(3) 0.3121(3) 0.20780(12) 0.0276(9) Uani 1 1 d .
H26A H 1.1461 0.2996 0.2270 0.041 Uiso 1 1 calc GR
H26B H 1.1976 0.3800 0.2027 0.041 Uiso 1 1 calc GR
H26C H 1.2586 0.2904 0.2165 0.041 Uiso 1 1 calc GR
C27 C 0.8998(3) 0.4779(3) 0.15522(9) 0.0170(7) Uani 1 1 d .
C28 C 0.7167(3) 0.4805(2) 0.16881(10) 0.0165(7) Uani 1 1 d .
C29 C 0.6910(3) 0.4953(2) 0.20589(11) 0.0197(8) Uani 1 1 d .
C30 C 0.7664(3) 0.5125(3) 0.23513(11) 0.0302(10) Uani 1 1 d .
H30A H 0.7346 0.5226 0.2592 0.045 Uiso 1 1 calc GR
H30B H 0.8045 0.5685 0.2285 0.045 Uiso 1 1 calc GR
H30C H 0.8094 0.4576 0.2368 0.045 Uiso 1 1 calc GR
C31 C 0.5928(3) 0.4941(3) 0.21477(12) 0.0245(9) Uani 1 1 d .
H31 H 0.5729 0.5028 0.2399 0.029 Uiso 1 1 calc R
C32 C 0.5239(3) 0.4803(3) 0.18731(12) 0.0253(9) Uani 1 1 d .
H32 H 0.4569 0.4795 0.1937 0.030 Uiso 1 1 calc R
C33 C 0.5514(3) 0.4678(2) 0.15071(11) 0.0218(7) Uani 1 1 d .
H33 H 0.5028 0.4594 0.1322 0.026 Uiso 1 1 calc R
C34 C 0.6488(3) 0.4671(2) 0.14020(10) 0.0196(8) Uani 1 1 d .
C35 C 0.6803(3) 0.4538(3) 0.10047(12) 0.0284(9) Uani 1 1 d .
H35A H 0.6236 0.4389 0.0850 0.043 Uiso 1 1 calc GR
H35B H 0.7272 0.4019 0.0991 0.043 Uiso 1 1 calc GR
H35C H 0.7106 0.5120 0.0914 0.043 Uiso 1 1 calc GR
C36 C 1.1986(3) 0.4617(3) 0.12808(11) 0.0208(8) Uani 1 1 d .
H36A H 1.2223 0.5230 0.1192 0.031 Uiso 1 1 calc GR
H36B H 1.1996 0.4162 0.1075 0.031 Uiso 1 1 calc GR
H36C H 1.2405 0.4390 0.1483 0.031 Uiso 1 1 calc GR

loop_
_atom_site_aniso_label
_atom_site_aniso_U_11
_atom_site_aniso_U_22
_atom_site_aniso_U_33
_atom_site_aniso_U_23
_atom_site_aniso_U_13
_atom_site_aniso_U_12
Re1 0.01415(7) 0.01319(6) 0.01253(7) -0.00005(5) -0.00277(6) 0.00054(6)
P1 0.0136(5) 0.0135(4) 0.0147(4) 0.0008(3) -0.0009(3) -0.0005(3)
P2 0.0166(4) 0.0129(3) 0.0151(4) 0.0006(3) -0.0016(4) 0.0015(3)
N1 0.0132(15) 0.0147(13) 0.0151(15) -0.0003(11) -0.0011(12) -0.0007(11)
N2 0.0281(19) 0.0178(14) 0.0210(17) -0.0006(12) -0.0067(14) 0.0026(13)
N3 0.0177(16) 0.0181(14) 0.0167(15) 0.0003(12) 0.0027(12) -0.0012(13)
C1 0.0147(18) 0.0194(17) 0.0200(19) 0.0012(14) 0.0025(15) -0.0050(14)
C2 0.028(2) 0.0214(18) 0.023(2) 0.0032(15) 0.0045(17) -0.0050(16)
C3 0.019(2) 0.0261(18) 0.020(2) -0.0007(15) 0.0054(16) -0.0018(15)
C4 0.0179(18) 0.0133(15) 0.023(2) -0.0013(14) 0.0011(16) 0.0024(13)
C5 0.021(2) 0.0202(18) 0.037(2) -0.0061(17) 0.0112(18) 0.0012(16)
C6 0.025(2) 0.0195(17) 0.020(2) -0.0066(14) -0.0006(16) 0.0012(15)
C7 0.0144(18) 0.0180(16) 0.0124(17) 0.0041(12) -0.0027(14) -0.0030(14)
C8 0.0141(18) 0.0163(16) 0.0135(17) 0.0033(12) 0.0015(14) -0.0008(13)
C9 0.0177(18) 0.0252(17) 0.0144(17) 0.0018(15) 0.0004(14) -0.0054(16)
C10 0.0148(19) 0.031(2) 0.0156(19) 0.0039(15) -0.0027(15) -0.0024(15)
C11 0.019(2) 0.0280(19) 0.0168(19) 0.0077(15) -0.0025(15) 0.0024(15)
C12 0.031(3) 0.034(2) 0.030(2) 0.0067(18) -0.009(2) 0.0065(19)
C13 0.018(2) 0.0216(17) 0.0174(19) 0.0064(14) -0.0001(15) 0.0005(15)
C14 0.0109(18) 0.0203(17) 0.0174(18) -0.0015(14) -0.0002(13) -0.0029(13)
C15 0.017(2) 0.0246(18) 0.0148(18) -0.0005(14) -0.0016(14) -0.0015(14)
C16 0.0201(19) 0.0289(19) 0.0183(19) -0.0066(15) -0.0019(17) -0.0013(17)
C17 0.016(2) 0.0230(18) 0.030(2) -0.0056(16) -0.0015(16) -0.0009(15)
C18 0.031(2) 0.0228(19) 0.039(3) -0.0116(18) -0.001(2) -0.0029(17)
C19 0.018(2) 0.0162(16) 0.021(2) -0.0034(14) -0.0034(15) 0.0006(14)
C20 0.0138(17) 0.0165(15) 0.0174(18) -0.0037(13) -0.0021(15) 0.0001(14)
C21 0.025(2) 0.0141(16) 0.035(2) 0.0039(15) 0.0081(19) -0.0005(16)
C22 0.043(3) 0.032(2) 0.033(3) 0.0053(18) 0.018(2) 0.004(2)
C23 0.0159(19) 0.0247(19) 0.056(3) 0.002(2) 0.003(2) -0.0026(16)
C24 0.018(2) 0.0216(18) 0.020(2) 0.0004(15) -0.0048(15) 0.0039(15)
C25 0.026(2) 0.0204(18) 0.026(2) 0.0012(16) -0.0023(17) 0.0070(16)
C26 0.032(2) 0.027(2) 0.023(2) -0.0004(16) -0.0098(18) 0.0059(18)
C27 0.023(2) 0.0159(15) 0.0117(18) -0.0002(14) -0.0014(14) -0.0009(15)
C28 0.0160(18) 0.0113(14) 0.0221(19) 0.0013(14) 0.0058(14) -0.0014(14)
C29 0.027(2) 0.0147(17) 0.0175(19) 0.0013(13) 0.0066(16) -0.0021(14)
C30 0.039(3) 0.034(2) 0.018(2) -0.0023(17) 0.0060(18) -0.011(2)
C31 0.034(2) 0.0176(18) 0.022(2) 0.0013(14) 0.0098(18) 0.0007(15)
C32 0.019(2) 0.0175(17) 0.040(2) 0.0001(17) 0.0103(17) -0.0001(16)
C33 0.0175(17) 0.0175(15) 0.030(2) 0.0015(16) -0.0008(18) 0.0018(15)
C34 0.022(2) 0.0121(15) 0.024(2) 0.0013(13) 0.0042(15) -0.0015(14)
C35 0.029(2) 0.036(2) 0.020(2) -0.0022(17) 0.0002(18) -0.0003(18)
C36 0.0162(19) 0.0181(18) 0.028(2) -0.0004(15) -0.0007(16) -0.0004(14)

loop_
_atom_type_symbol
_atom_type_description
_atom_type_scat_dispersion_real
_atom_type_scat_dispersion_imag
_atom_type_scat_source
C C 0.0033 0.0016 'International Tables Vol C Tables 4.2.6.8 and 6.1.1.4'
H H 0.0000 0.0000 'International Tables Vol C Tables 4.2.6.8 and 6.1.1.4'
N N 0.0061 0.0033 'International Tables Vol C Tables 4.2.6.8 and 6.1.1.4'
P P 0.1023 0.0942 'International Tables Vol C Tables 4.2.6.8 and 6.1.1.4'
Re Re -1.0185 7.2310 'International Tables Vol C Tables 4.2.6.8 and 6.1.1.4'

loop_
_geom_angle_atom_site_label_1
_geom_angle_atom_site_label_2
_geom_angle_atom_site_label_3
_geom_angle
P1 Re1 P2 152.94(3)
N1 Re1 P1 74.96(7)
N1 Re1 P2 78.36(7)
N2 Re1 P1 101.66(11)
N2 Re1 P2 105.35(11)
N2 Re1 N1 172.93(14)
N2 Re1 C27 94.06(15)
N2 Re1 C36 100.65(16)
C27 Re1 P1 87.85(10)
C27 Re1 P2 91.84(10)
C27 Re1 N1 79.70(12)
C27 Re1 C36 165.24(14)
C36 Re1 P1 90.33(10)
C36 Re1 P2 83.17(9)
C36 Re1 N1 85.68(13)
C1 P1 Re1 121.40(12)
C4 P1 Re1 115.13(13)
C4 P1 C1 104.20(17)
C7 P1 Re1 101.19(11)
C7 P1 C1 104.43(17)
C7 P1 C4 109.64(17)
C20 P2 Re1 101.45(11)
C20 P2 C21 104.47(18)
C20 P2 C24 108.79(18)
C21 P2 Re1 122.76(13)
C21 P2 C24 104.82(19)
C24 P2 Re1 113.56(12)
C8 N1 Re1 118.6(2)
C8 N1 C14 122.8(3)
C14 N1 Re1 118.3(2)
C27 N3 C28 174.6(4)
P1 C1 H1 107.5
C2 C1 P1 114.5(3)
C2 C1 H1 107.5
C3 C1 P1 109.8(2)
C3 C1 H1 107.5
C3 C1 C2 109.9(3)
C1 C2 H2A 109.5
C1 C2 H2B 109.5
C1 C2 H2C 109.5
H2A C2 H2B 109.5
H2A C2 H2C 109.5
H2B C2 H2C 109.5
C1 C3 H3A 109.5
C1 C3 H3B 109.5
C1 C3 H3C 109.5
H3A C3 H3B 109.5
H3A C3 H3C 109.5
H3B C3 H3C 109.5
P1 C4 H4 108.0
C5 C4 P1 113.7(3)
C5 C4 H4 108.0
C5 C4 C6 110.0(3)
C6 C4 P1 109.0(3)
C6 C4 H4 108.0
C4 C5 H5A 109.5
C4 C5 H5B 109.5
C4 C5 H5C 109.5
H5A C5 H5B 109.5
H5A C5 H5C 109.5
H5B C5 H5C 109.5
C4 C6 H6A 109.5
C4 C6 H6B 109.5
C4 C6 H6C 109.5
H6A C6 H6B 109.5
H6A C6 H6C 109.5
H6B C6 H6C 109.5
C8 C7 P1 115.2(3)
C13 C7 P1 123.7(3)
C13 C7 C8 121.1(3)
N1 C8 C7 117.2(3)
N1 C8 C9 126.3(3)
C9 C8 C7 116.3(3)
C8 C9 H9 119.6
C10 C9 C8 120.9(4)
C10 C9 H9 119.6
C9 C10 H10 118.6
C11 C10 C9 122.7(4)
C11 C10 H10 118.6
C10 C11 C12 121.7(4)
C10 C11 C13 117.0(3)
C13 C11 C12 121.2(4)
C11 C12 H12A 109.5
C11 C12 H12B 109.5
C11 C12 H12C 109.5
H12A C12 H12B 109.5
H12A C12 H12C 109.5
H12B C12 H12C 109.5
C7 C13 H13 119.1
C11 C13 C7 121.7(4)
C11 C13 H13 119.1
N1 C14 C15 124.3(3)
N1 C14 C20 119.1(3)
C15 C14 C20 116.5(3)
C14 C15 H15 119.3
C16 C15 C14 121.3(3)
C16 C15 H15 119.3
C15 C16 H16 118.8
C15 C16 C17 122.4(4)
C17 C16 H16 118.8
C16 C17 C18 122.0(4)
C19 C17 C16 116.7(3)
C19 C17 C18 121.3(4)
C17 C18 H18A 109.5
C17 C18 H18B 109.5
C17 C18 H18C 109.5
H18A C18 H18B 109.5
H18A C18 H18C 109.5
H18B C18 H18C 109.5
C17 C19 H19 118.7
C17 C19 C20 122.6(3)
C20 C19 H19 118.7
C14 C20 P2 118.0(3)
C19 C20 P2 121.9(3)
C19 C20 C14 120.0(3)
P2 C21 H21 107.1
C22 C21 P2 111.6(3)
C22 C21 H21 107.1
C23 C21 P2 112.7(3)
C23 C21 H21 107.1
C23 C21 C22 111.0(4)
C21 C22 H22A 109.5
C21 C22 H22B 109.5
C21 C22 H22C 109.5
H22A C22 H22B 109.5
H22A C22 H22C 109.5
H22B C22 H22C 109.5
C21 C23 H23A 109.5
C21 C23 H23B 109.5
C21 C23 H23C 109.5
H23A C23 H23B 109.5
H23A C23 H23C 109.5
H23B C23 H23C 109.5
P2 C24 H24 106.6
C25 C24 P2 116.2(3)
C25 C24 H24 106.6
C26 C24 P2 111.4(3)
C26 C24 H24 106.6
C26 C24 C25 109.0(3)
C24 C25 H25A 109.5
C24 C25 H25B 109.5
C24 C25 H25C 109.5
H25A C25 H25B 109.5
H25A C25 H25C 109.5
H25B C25 H25C 109.5
C24 C26 H26A 109.5
C24 C26 H26B 109.5
C24 C26 H26C 109.5
H26A C26 H26B 109.5
H26A C26 H26C 109.5
H26B C26 H26C 109.5
N3 C27 Re1 177.4(3)
N3 C28 C34 118.8(3)
C29 C28 N3 117.8(3)
C29 C28 C34 123.4(4)
C28 C29 C30 121.2(4)
C31 C29 C28 117.7(4)
C31 C29 C30 121.1(4)
C29 C30 H30A 109.5
C29 C30 H30B 109.5
C29 C30 H30C 109.5
H30A C30 H30B 109.5
H30A C30 H30C 109.5
H30B C30 H30C 109.5
C29 C31 H31 119.8
C32 C31 C29 120.4(4)
C32 C31 H31 119.8
C31 C32 H32 119.7
C33 C32 C31 120.6(4)
C33 C32 H32 119.7
C32 C33 H33 119.2
C32 C33 C34 121.6(4)
C34 C33 H33 119.2
C28 C34 C35 121.3(4)
C33 C34 C28 116.3(3)
C33 C34 C35 122.4(4)
C34 C35 H35A 109.5
C34 C35 H35B 109.5
C34 C35 H35C 109.5
H35A C35 H35B 109.5
H35A C35 H35C 109.5
H35B C35 H35C 109.5
Re1 C36 H36A 109.5
Re1 C36 H36B 109.5
Re1 C36 H36C 109.5
H36A C36 H36B 109.5
H36A C36 H36C 109.5
H36B C36 H36C 109.5

loop_
_geom_bond_atom_site_label_1
_geom_bond_atom_site_label_2
_geom_bond_distance
Re1 P1 2.4121(9)
Re1 P2 2.4248(8)
Re1 N1 2.289(3)
Re1 N2 1.687(3)
Re1 C27 2.046(4)
Re1 C36 2.223(4)
P1 C1 1.862(4)
P1 C4 1.837(4)
P1 C7 1.805(4)
P2 C20 1.816(4)
P2 C21 1.846(4)
P2 C24 1.861(4)
N1 C8 1.394(4)
N1 C14 1.394(4)
N3 C27 1.175(5)
N3 C28 1.395(5)
C1 H1 1.0000
C1 C2 1.528(5)
C1 C3 1.525(5)
C2 H2A 0.9800
C2 H2B 0.9800
C2 H2C 0.9800
C3 H3A 0.9800
C3 H3B 0.9800
C3 H3C 0.9800
C4 H4 1.0000
C4 C5 1.523(5)
C4 C6 1.523(5)
C5 H5A 0.9800
C5 H5B 0.9800
C5 H5C 0.9800
C6 H6A 0.9800
C6 H6B 0.9800
C6 H6C 0.9800
C7 C8 1.423(5)
C7 C13 1.397(5)
C8 C9 1.407(5)
C9 H9 0.9500
C9 C10 1.390(5)
C10 H10 0.9500
C10 C11 1.388(5)
C11 C12 1.507(5)
C11 C13 1.388(5)
C12 H12A 0.9800
C12 H12B 0.9800
C12 H12C 0.9800
C13 H13 0.9500
C14 C15 1.406(5)
C14 C20 1.422(5)
C15 H15 0.9500
C15 C16 1.384(5)
C16 H16 0.9500
C16 C17 1.393(6)
C17 C18 1.512(5)
C17 C19 1.381(6)
C18 H18A 0.9800
C18 H18B 0.9800
C18 H18C 0.9800
C19 H19 0.9500
C19 C20 1.405(5)
C21 H21 1.0000
C21 C22 1.526(6)
C21 C23 1.521(6)
C22 H22A 0.9800
C22 H22B 0.9800
C22 H22C 0.9800
C23 H23A 0.9800
C23 H23B 0.9800
C23 H23C 0.9800
C24 H24 1.0000
C24 C25 1.541(5)
C24 C26 1.537(5)
C25 H25A 0.9800
C25 H25B 0.9800
C25 H25C 0.9800
C26 H26A 0.9800
C26 H26B 0.9800
C26 H26C 0.9800
C28 C29 1.393(5)
C28 C34 1.401(5)
C29 C30 1.495(6)
C29 C31 1.390(6)
C30 H30A 0.9800
C30 H30B 0.9800
C30 H30C 0.9800
C31 H31 0.9500
C31 C32 1.381(6)
C32 H32 0.9500
C32 C33 1.378(6)
C33 H33 0.9500
C33 C34 1.392(5)
C34 C35 1.501(5)
C35 H35A 0.9800
C35 H35B 0.9800
C35 H35C 0.9800
C36 H36A 0.9800
C36 H36B 0.9800
C36 H36C 0.9800

loop_
_geom_torsion_atom_site_label_1
_geom_torsion_atom_site_label_2
_geom_torsion_atom_site_label_3
_geom_torsion_atom_site_label_4
_geom_torsion
Re1 P1 C1 C2 -167.7(2)
Re1 P1 C1 C3 68.2(3)
Re1 P1 C4 C5 -53.9(3)
Re1 P1 C4 C6 69.2(3)
Re1 P1 C7 C8 -29.3(3)
Re1 P1 C7 C13 150.3(3)
Re1 P2 C20 C14 -13.3(3)
Re1 P2 C20 C19 169.2(3)
Re1 P2 C21 C22 -56.7(3)
Re1 P2 C21 C23 69.0(3)
Re1 P2 C24 C25 171.3(2)
Re1 P2 C24 C26 45.6(3)
Re1 N1 C8 C7 21.8(4)
Re1 N1 C8 C9 -152.8(3)
Re1 N1 C14 C15 -158.1(3)
Re1 N1 C14 C20 18.5(4)
P1 C7 C8 N1 7.9(4)
P1 C7 C8 C9 -177.0(3)
P1 C7 C13 C11 179.5(3)
N1 C8 C9 C10 171.9(4)
N1 C14 C15 C16 -176.3(4)
N1 C14 C20 P2 -1.8(5)
N1 C14 C20 C19 175.8(3)
N3 C28 C29 C30 1.0(5)
N3 C28 C29 C31 -179.3(3)
N3 C28 C34 C33 -179.9(3)
N3 C28 C34 C35 -0.5(5)
C1 P1 C4 C5 170.6(3)
C1 P1 C4 C6 -66.2(3)
C1 P1 C7 C8 97.5(3)
C1 P1 C7 C13 -82.9(3)
C4 P1 C1 C2 -35.8(3)
C4 P1 C1 C3 -159.9(3)
C4 P1 C7 C8 -151.3(3)
C4 P1 C7 C13 28.3(4)
C7 P1 C1 C2 79.2(3)
C7 P1 C1 C3 -44.9(3)
C7 P1 C4 C5 59.3(3)
C7 P1 C4 C6 -177.5(3)
C7 C8 C9 C10 -2.7(5)
C8 N1 C14 C15 28.2(5)
C8 N1 C14 C20 -155.2(3)
C8 C7 C13 C11 -0.9(6)
C8 C9 C10 C11 -0.5(6)
C9 C10 C11 C12 -176.6(4)
C9 C10 C11 C13 3.0(6)
C10 C11 C13 C7 -2.3(6)
C12 C11 C13 C7 177.3(4)
C13 C7 C8 N1 -171.7(3)
C13 C7 C8 C9 3.4(5)
C14 N1 C8 C7 -164.5(3)
C14 N1 C8 C9 20.9(6)
C14 C15 C16 C17 -1.8(6)
C15 C14 C20 P2 175.1(3)
C15 C14 C20 C19 -7.3(5)
C15 C16 C17 C18 175.5(4)
C15 C16 C17 C19 -3.2(6)
C16 C17 C19 C20 2.8(6)
C17 C19 C20 P2 -180.0(3)
C17 C19 C20 C14 2.5(6)
C18 C17 C19 C20 -175.9(4)
C20 P2 C21 C22 -170.9(3)
C20 P2 C21 C23 -45.2(3)
C20 P2 C24 C25 -76.6(3)
C20 P2 C24 C26 157.8(3)
C20 C14 C15 C16 7.0(5)
C21 P2 C20 C14 115.2(3)
C21 P2 C20 C19 -62.3(4)
C21 P2 C24 C25 34.7(3)
C21 P2 C24 C26 -90.9(3)
C24 P2 C20 C14 -133.2(3)
C24 P2 C20 C19 49.2(4)
C24 P2 C21 C22 74.8(3)
C24 P2 C21 C23 -159.5(3)
C28 C29 C31 C32 -1.2(5)
C29 C28 C34 C33 -1.0(5)
C29 C28 C34 C35 178.4(3)
C29 C31 C32 C33 -0.1(6)
C30 C29 C31 C32 178.5(4)
C31 C32 C33 C34 1.0(6)
C32 C33 C34 C28 -0.4(5)
C32 C33 C34 C35 -179.8(3)
C34 C28 C29 C30 -177.9(3)
C34 C28 C29 C31 1.8(5)

loop_
_publcif_info_exptl_table_extra_item
sin_theta_over_lambda_max
